data_4020284
loop_
_publ_author_name
'Russell J. Pearson'
'Kathryn M. Evans'
'Alexandra M. Z. Slawin'
'Douglas Philp'
'Nicholas J. Westwood'

_journal_name_full 'Journal of Organic Chemistry'
_journal_page_first 5055
_journal_page_last 5061
_journal_paper_doi 10.1021/jo0503106
_journal_volume 70
_journal_year 2005
_chemical_formula_moiety 'C10 H8 Br2 N2 O'
_chemical_formula_sum 'C10 H8 Br2 N2 O'
_chemical_formula_weight 332.00
_space_group_IT_number 2
_symmetry_cell_setting triclinic
_symmetry_space_group_name_Hall '-P 1'
_symmetry_space_group_name_H-M 'P -1'
_cell_angle_alpha 81.550(19)
_cell_angle_beta 88.035(18)
_cell_angle_gamma 66.120(13)
_cell_formula_units_Z 2
_cell_length_a 7.2876(14)
_cell_length_b 7.3084(8)
_cell_length_c 10.801(3)
_cell_measurement_temperature 93(2)
_cell_volume 520.11(17)
_diffrn_ambient_temperature 93(2)
_exptl_crystal_density_diffrn 2.120
_cod_depositor_comments
;
The following automatic conversions were performed:
'_symmetry_cell_setting' value 'Triclinic' changed to 'triclinic'
according to '/home/saulius/struct/CIF-dictionaries/cif_core.dic'
dictionary named 'cif_core.dic' version 2.4.1 from 2010-06-29.

Automatic conversion script
Id: cif_fix_enum 1527 2010-12-29 10:47:43Z saulius 
;
_cod_database_code 4020284

loop_
_symmetry_equiv_pos_as_xyz
'x, y, z'
'-x, -y, -z'

loop_
_atom_site_label
_atom_site_type_symbol
_atom_site_fract_x
_atom_site_fract_y
_atom_site_fract_z
_atom_site_U_iso_or_equiv
_atom_site_adp_type
_atom_site_occupancy
_atom_site_symmetry_multiplicity
_atom_site_calc_flag
_atom_site_refinement_flags
_atom_site_disorder_assembly
_atom_site_disorder_group
O1 O 0.5538(5) 0.8675(5) 0.3259(4) 0.0244(8) Uani 0.75 1 d P . .
N1 N 0.6221(5) 0.6882(5) 0.3575(3) 0.0293(8) Uani 1 1 d . . .
C2 C 0.6086(6) 0.5687(7) 0.2757(4) 0.0313(10) Uani 1 1 d . . .
C3 C 0.6825(6) 0.3594(7) 0.3130(4) 0.0280(10) Uani 1 1 d . . .
N4 N 0.7629(5) 0.2711(6) 0.4229(3) 0.0259(8) Uani 1 1 d . . .
C4A C 0.7791(5) 0.3892(6) 0.5076(4) 0.0200(8) Uani 1 1 d . . .
C5 C 0.8652(6) 0.2986(6) 0.6260(4) 0.0231(9) Uani 1 1 d . . .
H5A H 0.9116 0.1562 0.6482 0.028 Uiso 1 1 calc R . .
C6 C 0.8837(6) 0.4130(6) 0.7112(4) 0.0245(9) Uani 1 1 d . . .
H6A H 0.9424 0.3506 0.7920 0.029 Uiso 1 1 calc R . .
C7 C 0.8143(6) 0.6246(6) 0.6769(4) 0.0269(10) Uani 1 1 d . . .
H7A H 0.8273 0.7037 0.7356 0.032 Uiso 1 1 calc R . .
C8 C 0.7292(5) 0.7183(6) 0.5618(4) 0.0224(9) Uani 1 1 d . . .
H8A H 0.6839 0.8607 0.5402 0.027 Uiso 1 1 calc R . .
C1A C 0.7099(5) 0.5999(6) 0.4757(3) 0.0193(8) Uani 1 1 d . . .
C9 C 0.5104(6) 0.6770(8) 0.1540(4) 0.0410(12) Uani 1 1 d . . .
H9A H 0.4033 0.8093 0.1660 0.049 Uiso 1 1 calc R . .
H9B H 0.4472 0.5978 0.1192 0.049 Uiso 1 1 calc R . .
Br9 Br 0.70499(5) 0.72065(5) 0.03425(4) 0.02496(15) Uani 1 1 d . . .
C10 C 0.6672(7) 0.2200(8) 0.2270(5) 0.0430(13) Uani 1 1 d . . .
H10A H 0.5391 0.2872 0.1780 0.052 Uiso 1 1 calc R . .
H10B H 0.6683 0.0950 0.2775 0.052 Uiso 1 1 calc R . .
Br10 Br 0.89157(5) 0.15108(5) 0.11343(4) 0.02381(15) Uani 1 1 d . . .
O4 O 0.8136(15) 0.1233(16) 0.4353(10) 0.020(2) Uiso 0.25 1 d P . .

loop_
_atom_site_aniso_label
_atom_site_aniso_U_11
_atom_site_aniso_U_22
_atom_site_aniso_U_33
_atom_site_aniso_U_23
_atom_site_aniso_U_13
_atom_site_aniso_U_12
O1 0.031(2) 0.0125(17) 0.030(2) -0.0083(15) -0.0003(17) -0.0075(15)
N1 0.0092(17) 0.043(2) 0.025(2) 0.0016(17) 0.0035(14) -0.0030(15)
C2 0.011(2) 0.065(3) 0.014(2) -0.007(2) -0.0008(16) -0.0111(19)
C3 0.011(2) 0.053(3) 0.025(3) -0.018(2) 0.0056(18) -0.0146(19)
N4 0.0117(17) 0.045(2) 0.026(2) -0.0188(17) 0.0055(15) -0.0120(15)
C4A 0.0074(18) 0.035(2) 0.018(2) -0.0080(18) 0.0018(15) -0.0072(16)
C5 0.013(2) 0.034(2) 0.022(2) -0.0032(17) 0.0004(16) -0.0095(16)
C6 0.014(2) 0.047(2) 0.015(2) -0.0035(19) 0.0007(16) -0.0148(18)
C7 0.019(2) 0.050(2) 0.023(2) -0.021(2) 0.0087(18) -0.0214(19)
C8 0.016(2) 0.030(2) 0.023(2) -0.0094(18) 0.0073(17) -0.0094(16)
C1A 0.0086(18) 0.036(2) 0.013(2) -0.0097(18) 0.0025(15) -0.0071(16)
C9 0.018(2) 0.082(3) 0.013(2) 0.004(2) -0.0033(18) -0.014(2)
Br9 0.0236(3) 0.0323(2) 0.0199(3) 0.00240(17) -0.00273(17) -0.01410(18)
C10 0.027(3) 0.089(4) 0.032(3) -0.034(3) 0.012(2) -0.035(2)
Br10 0.0211(2) 0.0246(2) 0.0251(3) -0.01043(17) 0.00436(17) -0.00668(17)

loop_
_geom_bond_atom_site_label_1
_geom_bond_atom_site_label_2
_geom_bond_distance
_geom_bond_site_symmetry_2
_geom_bond_publ_flag
O1 N1 1.197(5) . ?
N1 C2 1.362(5) . ?
N1 C1A 1.391(5) . ?
C2 C3 1.400(6) . ?
C2 C9 1.472(6) . ?
C3 N4 1.298(6) . ?
C3 C10 1.513(6) . ?
C3 O4 1.928(12) . ?
N4 O4 0.979(10) . ?
N4 C4A 1.384(5) . ?
C4A C5 1.392(6) . ?
C4A C1A 1.404(5) . ?
C5 C6 1.374(5) . ?
C6 C7 1.413(6) . ?
C7 C8 1.363(6) . ?
C8 C1A 1.407(5) . ?
C9 Br9 1.976(4) . ?
C10 Br10 1.952(4) . ?
